data_4346363
loop_
_publ_author_name
'Behrle, Andrew C.'
'Kerridge, Andrew'
'Walensky, Justin R.'

_publ_section_title
;
 Dithio- and Diselenophosphinate Thorium(IV) and Uranium(IV) Complexes:
 Molecular and Electronic Structures, Spectroscopy, and Transmetalation
 Reactivity.
;
_journal_issue 24
_journal_name_full 'Inorganic chemistry'
_journal_page_first 11625
_journal_page_last 11636
_journal_paper_doi 10.1021/acs.inorgchem.5b01342
_journal_volume 54
_journal_year 2015
_chemical_formula_moiety 'C24 H58 P4 S8 Th', 'C4 H8 O'
_chemical_formula_sum 'C28 H64 O P4 S8 Th'
_chemical_formula_weight 1029.19
_space_group_crystal_system monoclinic
_space_group_IT_number 14
_space_group_name_Hall '-P 2yn'
_space_group_name_H-M_alt 'P 1 21/n 1'
_symmetry_cell_setting monoclinic
_atom_sites_solution_hydrogens geom
_audit_creation_method SHELXL-2014/7
_cell_angle_alpha 90
_cell_angle_beta 108.4610(10)
_cell_angle_gamma 90
_cell_formula_units_Z 4
_cell_length_a 16.7555(16)
_cell_length_b 13.2494(13)
_cell_length_c 20.758(2)
_cell_measurement_reflns_used 9894
_cell_measurement_temperature 100(2)
_cell_measurement_theta_max 27.41
_cell_measurement_theta_min 2.56
_cell_volume 4371.1(7)
_computing_cell_refinement 'APEX2 (Bruker AXS, 2008)'
_computing_data_collection 'APEX2 (Bruker AXS, 2008)'
_computing_data_reduction 'APEX2 (Bruker AXS, 2008)'
_computing_molecular_graphics 'X-SEED, Barbour, 2001'
_computing_publication_material 'CIFTAB (Sheldrick, 2013)'
_computing_structure_refinement 'SHELXL-2013 (Sheldrick, 2013)'
_computing_structure_solution 'SHELXS-2013 (Sheldrick, 2013)'
_diffrn_ambient_temperature 100(2)
_diffrn_measured_fraction_theta_full 1.000
_diffrn_measured_fraction_theta_max 0.997
_diffrn_measurement_device_type 'Bruker APEXII CCD area detector'
_diffrn_measurement_method 'omega scans'
_diffrn_radiation_type MoK\a
_diffrn_radiation_wavelength 0.71073
_diffrn_reflns_av_R_equivalents 0.0236
_diffrn_reflns_av_unetI/netI 0.0178
_diffrn_reflns_Laue_measured_fraction_full 1.000
_diffrn_reflns_Laue_measured_fraction_max 0.997
_diffrn_reflns_limit_h_max 21
_diffrn_reflns_limit_h_min -21
_diffrn_reflns_limit_k_max 17
_diffrn_reflns_limit_k_min -17
_diffrn_reflns_limit_l_max 26
_diffrn_reflns_limit_l_min -26
_diffrn_reflns_number 50289
_diffrn_reflns_point_group_measured_fraction_full 1.000
_diffrn_reflns_point_group_measured_fraction_max 0.997
_diffrn_reflns_theta_full 25.242
_diffrn_reflns_theta_max 27.473
_diffrn_reflns_theta_min 1.853
_diffrn_standards_decay_% 0.0
_exptl_absorpt_coefficient_mu 3.962
_exptl_absorpt_correction_T_max 0.44
_exptl_absorpt_correction_T_min 0.34
_exptl_absorpt_correction_type multi-scan
_exptl_absorpt_process_details
;
 Data were corrected for decay and absorption using the program SADABS 
 (Sheldrick, G. M. (2003). SADABS. Version 2.10. University of
 G\"ottingen, Germany).
;
_exptl_crystal_colour colorles
_exptl_crystal_density_diffrn 1.564
_exptl_crystal_description brick
_exptl_crystal_F_000 2072
_exptl_crystal_size_max 0.250
_exptl_crystal_size_mid 0.250
_exptl_crystal_size_min 0.250
_exptl_transmission_factor_max 0.7455
_exptl_transmission_factor_min 0.5838
_refine_diff_density_max 0.720
_refine_diff_density_min -0.552
_refine_diff_density_rms 0.072
_refine_ls_extinction_method none
_refine_ls_goodness_of_fit_ref 1.031
_refine_ls_hydrogen_treatment constr
_refine_ls_matrix_type full
_refine_ls_number_parameters 379
_refine_ls_number_reflns 9976
_refine_ls_number_restraints 0
_refine_ls_restrained_S_all 1.031
_refine_ls_R_factor_all 0.0203
_refine_ls_R_factor_gt 0.0171
_refine_ls_shift/su_max 0.003
_refine_ls_shift/su_mean 0.000
_refine_ls_structure_factor_coef Fsqd
_refine_ls_weighting_details 'w=1/[\s^2^(Fo^2^)+(0.0205P)^2^+2.9026P] where P=(Fo^2^+2Fc^2^)/3'
_refine_ls_weighting_scheme calc
_refine_ls_wR_factor_gt 0.0402
_refine_ls_wR_factor_ref 0.0413
_reflns_Friedel_coverage 0.000
_reflns_number_gt 9174
_reflns_number_total 9976
_reflns_threshold_expression 'I > 2\s(I)'
_cod_data_source_file ic5b01342_si_002.cif
_cod_data_source_block Th[S2PiPr2]4
_cod_original_sg_symbol_H-M 'P 21/n'
_cod_database_code 4346363
_shelx_shelxl_version_number 2013
_shelx_space_group_comment
;
The symmetry employed for this shelxl refinement is uniquely defined
by the following loop, which should always be used as a source of
symmetry information in preference to the above space-group names.
They are only intended as comments.
;
_shelx_estimated_absorpt_t_min 0.438
_shelx_estimated_absorpt_t_max 0.438

loop_
_space_group_symop_operation_xyz
'x, y, z'
'-x+1/2, y+1/2, -z+1/2'
'-x, -y, -z'
'x-1/2, -y-1/2, z-1/2'

loop_
_atom_site_label
_atom_site_type_symbol
_atom_site_fract_x
_atom_site_fract_y
_atom_site_fract_z
_atom_site_U_iso_or_equiv
_atom_site_adp_type
_atom_site_occupancy
_atom_site_site_symmetry_order
_atom_site_calc_flag
_atom_site_refinement_flags_posn
_atom_site_refinement_flags_adp
Th1 Th 0.86491(2) 0.27835(2) 0.59415(2) 0.01234(2) Uani 1 1 d . .
P4 P 1.06528(3) 0.39170(4) 0.62457(3) 0.01648(10) Uani 1 1 d . .
P2 P 0.68275(3) 0.25156(4) 0.44693(3) 0.01791(11) Uani 1 1 d . .
P1 P 0.79284(3) 0.45330(4) 0.69186(3) 0.01642(10) Uani 1 1 d . .
S8 S 1.02261(3) 0.33342(4) 0.69730(2) 0.02005(11) Uani 1 1 d . .
P3 P 0.92553(3) 0.02066(4) 0.61016(3) 0.01684(10) Uani 1 1 d . .
S6 S 0.93450(3) 0.11520(4) 0.53659(3) 0.01983(10) Uani 1 1 d . .
S7 S 0.97429(3) 0.38218(4) 0.53408(2) 0.01791(10) Uani 1 1 d . .
S2 S 0.81337(3) 0.30553(4) 0.71483(3) 0.01900(10) Uani 1 1 d . .
S4 S 0.79089(3) 0.31882(4) 0.44836(2) 0.01871(10) Uani 1 1 d . .
S1 S 0.80576(3) 0.48101(4) 0.60000(2) 0.01821(10) Uani 1 1 d . .
S5 S 0.89326(3) 0.09989(4) 0.68102(2) 0.01732(10) Uani 1 1 d . .
S3 S 0.69303(3) 0.19958(4) 0.54084(3) 0.02014(11) Uani 1 1 d . .
C13 C 0.84210(15) -0.07162(17) 0.57129(12) 0.0241(5) Uani 1 1 d . .
H13 H 0.7909 -0.0307 0.5480 0.029 Uiso 1 1 calc R U
C22 C 1.09709(14) 0.52376(16) 0.64160(11) 0.0216(4) Uani 1 1 d . .
H22 H 1.1153 0.5477 0.6027 0.026 Uiso 1 1 calc R U
C7 C 0.59515(13) 0.34103(18) 0.41676(11) 0.0238(5) Uani 1 1 d . .
H7 H 0.5423 0.3048 0.4154 0.029 Uiso 1 1 calc R U
C19 C 1.15546(14) 0.31893(18) 0.61708(12) 0.0250(5) Uani 1 1 d . .
H19 H 1.1313 0.2556 0.5923 0.030 Uiso 1 1 calc R U
C10 C 0.65718(14) 0.14884(17) 0.38437(11) 0.0235(5) Uani 1 1 d . .
H10 H 0.6563 0.1778 0.3396 0.028 Uiso 1 1 calc R U
C1 C 0.87127(14) 0.52517(16) 0.75789(10) 0.0221(4) Uani 1 1 d . .
H1 H 0.9276 0.4991 0.7587 0.027 Uiso 1 1 calc R U
C5 C 0.65811(15) 0.58904(18) 0.65144(12) 0.0286(5) Uani 1 1 d . .
H5A H 0.7006 0.6421 0.6673 0.043 Uiso 1 1 calc R U
H5B H 0.6496 0.5751 0.6034 0.043 Uiso 1 1 calc R U
H5C H 0.6050 0.6115 0.6570 0.043 Uiso 1 1 calc R U
C6 C 0.62327(14) 0.40867(19) 0.66963(13) 0.0291(5) Uani 1 1 d . .
H6A H 0.6436 0.3480 0.6969 0.044 Uiso 1 1 calc R U
H6B H 0.5699 0.4302 0.6753 0.044 Uiso 1 1 calc R U
H6C H 0.6146 0.3938 0.6216 0.044 Uiso 1 1 calc R U
C16 C 1.02673(14) -0.04417(18) 0.64631(12) 0.0271(5) Uani 1 1 d . .
H16 H 1.0366 -0.0866 0.6097 0.033 Uiso 1 1 calc R U
C9 C 0.58587(16) 0.37625(19) 0.34451(11) 0.0309(5) Uani 1 1 d . .
H9A H 0.5797 0.3174 0.3147 0.046 Uiso 1 1 calc R U
H9B H 0.5360 0.4194 0.3279 0.046 Uiso 1 1 calc R U
H9C H 0.6360 0.4145 0.3447 0.046 Uiso 1 1 calc R U
C3 C 0.86443(16) 0.5059(2) 0.82869(11) 0.0318(5) Uani 1 1 d . .
H3A H 0.8648 0.4330 0.8369 0.048 Uiso 1 1 calc R U
H3B H 0.9122 0.5373 0.8630 0.048 Uiso 1 1 calc R U
H3C H 0.8119 0.5350 0.8315 0.048 Uiso 1 1 calc R U
C24 C 1.02352(16) 0.58984(18) 0.64328(13) 0.0306(5) Uani 1 1 d . .
H24A H 0.9764 0.5798 0.6015 0.046 Uiso 1 1 calc R U
H24B H 1.0060 0.5714 0.6825 0.046 Uiso 1 1 calc R U
H24C H 1.0407 0.6609 0.6469 0.046 Uiso 1 1 calc R U
C4 C 0.68806(13) 0.49281(17) 0.69307(11) 0.0219(4) Uani 1 1 d . .
H4 H 0.6929 0.5087 0.7413 0.026 Uiso 1 1 calc R U
C17 C 1.09779(15) 0.0339(2) 0.66833(13) 0.0357(6) Uani 1 1 d . .
H17A H 1.0958 0.0777 0.6298 0.054 Uiso 1 1 calc R U
H17B H 1.0909 0.0747 0.7055 0.054 Uiso 1 1 calc R U
H17C H 1.1521 -0.0010 0.6837 0.054 Uiso 1 1 calc R U
C20 C 1.19717(15) 0.37442(19) 0.57125(14) 0.0323(5) Uani 1 1 d . .
H20A H 1.1540 0.3945 0.5290 0.048 Uiso 1 1 calc R U
H20B H 1.2262 0.4346 0.5947 0.048 Uiso 1 1 calc R U
H20C H 1.2379 0.3296 0.5608 0.048 Uiso 1 1 calc R U
C11 C 0.56950(15) 0.10520(19) 0.37579(12) 0.0313(5) Uani 1 1 d . .
H11A H 0.5277 0.1595 0.3637 0.047 Uiso 1 1 calc R U
H11B H 0.5557 0.0543 0.3397 0.047 Uiso 1 1 calc R U
H11C H 0.5692 0.0740 0.4185 0.047 Uiso 1 1 calc R U
C21 C 1.21885(16) 0.2848(2) 0.68457(15) 0.0396(7) Uani 1 1 d . .
H21A H 1.1890 0.2499 0.7118 0.059 Uiso 1 1 calc R U
H21B H 1.2599 0.2388 0.6755 0.059 Uiso 1 1 calc R U
H21C H 1.2481 0.3439 0.7095 0.059 Uiso 1 1 calc R U
C12 C 0.72428(16) 0.06711(19) 0.40321(12) 0.0322(5) Uani 1 1 d . .
H12A H 0.7794 0.0971 0.4083 0.048 Uiso 1 1 calc R U
H12B H 0.7251 0.0356 0.4461 0.048 Uiso 1 1 calc R U
H12C H 0.7116 0.0159 0.3673 0.048 Uiso 1 1 calc R U
C14 C 0.81705(19) -0.1395(2) 0.62136(14) 0.0398(6) Uani 1 1 d . .
H14A H 0.8056 -0.0979 0.6564 0.060 Uiso 1 1 calc R U
H14B H 0.7664 -0.1778 0.5970 0.060 Uiso 1 1 calc R U
H14C H 0.8631 -0.1865 0.6427 0.060 Uiso 1 1 calc R U
C2 C 0.87093(16) 0.63823(17) 0.74259(13) 0.0324(6) Uani 1 1 d . .
H2A H 0.8754 0.6480 0.6971 0.049 Uiso 1 1 calc R U
H2B H 0.8184 0.6683 0.7447 0.049 Uiso 1 1 calc R U
H2C H 0.9188 0.6707 0.7762 0.049 Uiso 1 1 calc R U
C8 C 0.60493(16) 0.43091(19) 0.46451(12) 0.0322(5) Uani 1 1 d . .
H8A H 0.6108 0.4067 0.5104 0.048 Uiso 1 1 calc R U
H8B H 0.6551 0.4695 0.4653 0.048 Uiso 1 1 calc R U
H8C H 0.5552 0.4743 0.4485 0.048 Uiso 1 1 calc R U
C23 C 1.17244(17) 0.5371(2) 0.70624(12) 0.0384(6) Uani 1 1 d . .
H23A H 1.2188 0.4938 0.7038 0.058 Uiso 1 1 calc R U
H23B H 1.1907 0.6078 0.7103 0.058 Uiso 1 1 calc R U
H23C H 1.1560 0.5183 0.7459 0.058 Uiso 1 1 calc R U
C15 C 0.86084(18) -0.1322(2) 0.51507(14) 0.0385(6) Uani 1 1 d . .
H15A H 0.8766 -0.0859 0.4842 0.058 Uiso 1 1 calc R U
H15B H 0.9073 -0.1790 0.5353 0.058 Uiso 1 1 calc R U
H15C H 0.8107 -0.1703 0.4897 0.058 Uiso 1 1 calc R U
C18 C 1.02842(18) -0.1135(2) 0.70543(14) 0.0411(7) Uani 1 1 d . .
H18A H 0.9827 -0.1628 0.6905 0.062 Uiso 1 1 calc R U
H18B H 1.0825 -0.1490 0.7210 0.062 Uiso 1 1 calc R U
H18C H 1.0212 -0.0733 0.7428 0.062 Uiso 1 1 calc R U
C25 C 0.5759(3) 0.7957(3) 0.5204(2) 0.0731(12) Uani 1 1 d . .
H25A H 0.5201 0.8006 0.5271 0.088 Uiso 1 1 calc R U
H25B H 0.6197 0.7909 0.5654 0.088 Uiso 1 1 calc R U
O1 O 0.6051(3) 0.8449(3) 0.4222(3) 0.1539(18) Uani 1 1 d . .
C28 C 0.5795(4) 0.7095(3) 0.4786(2) 0.0909(15) Uani 1 1 d . .
H28A H 0.5339 0.6615 0.4776 0.109 Uiso 1 1 calc R U
H28B H 0.6341 0.6742 0.4977 0.109 Uiso 1 1 calc R U
C27 C 0.5700(3) 0.7451(4) 0.4092(2) 0.0789(12) Uani 1 1 d . .
H27A H 0.6019 0.7022 0.3869 0.095 Uiso 1 1 calc R U
H27B H 0.5102 0.7470 0.3808 0.095 Uiso 1 1 calc R U
C26 C 0.5901(5) 0.8773(4) 0.4849(2) 0.135(3) Uani 1 1 d . .
H26A H 0.6396 0.9153 0.5134 0.162 Uiso 1 1 calc R U
H26B H 0.5408 0.9229 0.4736 0.162 Uiso 1 1 calc R U

loop_
_atom_site_aniso_label
_atom_site_aniso_U_11
_atom_site_aniso_U_22
_atom_site_aniso_U_33
_atom_site_aniso_U_23
_atom_site_aniso_U_13
_atom_site_aniso_U_12
Th1 0.01399(4) 0.01253(4) 0.01011(4) 0.00066(2) 0.00325(3) -0.00087(3)
P4 0.0165(2) 0.0179(3) 0.0129(2) 0.00148(19) 0.0016(2) -0.0046(2)
P2 0.0162(2) 0.0217(3) 0.0133(2) 0.0020(2) 0.0011(2) -0.0044(2)
P1 0.0204(3) 0.0153(2) 0.0139(2) 0.00087(19) 0.0060(2) 0.0035(2)
S8 0.0212(3) 0.0242(3) 0.0120(2) 0.00387(19) 0.00137(19) -0.0067(2)
P3 0.0201(3) 0.0146(2) 0.0170(2) 0.00055(19) 0.0077(2) 0.0014(2)
S6 0.0266(3) 0.0183(2) 0.0180(2) 0.00110(19) 0.0120(2) 0.0019(2)
S7 0.0187(2) 0.0218(3) 0.0116(2) 0.00182(19) 0.00241(19) -0.0066(2)
S2 0.0270(3) 0.0162(2) 0.0166(2) 0.00308(19) 0.0110(2) 0.0037(2)
S4 0.0172(2) 0.0239(3) 0.0133(2) 0.0033(2) 0.00231(19) -0.0053(2)
S1 0.0242(3) 0.0158(2) 0.0156(2) 0.00303(18) 0.0077(2) 0.0027(2)
S5 0.0237(3) 0.0152(2) 0.0146(2) 0.00152(18) 0.0082(2) 0.0013(2)
S3 0.0184(2) 0.0255(3) 0.0154(2) 0.0036(2) 0.0037(2) -0.0061(2)
C13 0.0277(11) 0.0202(11) 0.0265(11) -0.0047(9) 0.0115(9) -0.0040(9)
C22 0.0252(11) 0.0205(10) 0.0167(10) 0.0001(8) 0.0034(8) -0.0082(9)
C7 0.0157(10) 0.0305(12) 0.0210(11) 0.0050(9) -0.0003(8) -0.0013(9)
C19 0.0202(11) 0.0234(11) 0.0304(12) 0.0029(9) 0.0066(9) -0.0008(9)
C10 0.0240(11) 0.0278(12) 0.0151(10) -0.0012(9) 0.0010(8) -0.0087(9)
C1 0.0232(11) 0.0227(11) 0.0180(10) -0.0037(8) 0.0033(9) 0.0038(9)
C5 0.0267(12) 0.0255(12) 0.0323(13) 0.0030(10) 0.0074(10) 0.0086(10)
C6 0.0239(11) 0.0314(13) 0.0342(13) 0.0038(10) 0.0121(10) 0.0031(10)
C16 0.0256(12) 0.0274(12) 0.0278(12) 0.0014(10) 0.0075(10) 0.0090(10)
C9 0.0319(13) 0.0314(13) 0.0214(11) 0.0059(10) -0.0026(10) 0.0021(10)
C3 0.0328(13) 0.0419(15) 0.0176(11) -0.0062(10) 0.0034(10) 0.0069(11)
C24 0.0371(14) 0.0214(11) 0.0358(13) -0.0052(10) 0.0150(11) -0.0066(10)
C4 0.0234(11) 0.0255(11) 0.0187(10) 0.0012(8) 0.0095(9) 0.0077(9)
C17 0.0219(12) 0.0500(16) 0.0325(13) 0.0080(12) 0.0049(10) 0.0026(11)
C20 0.0284(12) 0.0296(13) 0.0449(15) 0.0000(11) 0.0200(11) -0.0037(10)
C11 0.0286(12) 0.0325(13) 0.0270(12) -0.0007(10) 0.0008(10) -0.0128(10)
C21 0.0252(13) 0.0415(16) 0.0450(16) 0.0131(12) 0.0009(12) 0.0031(11)
C12 0.0352(13) 0.0304(13) 0.0253(12) -0.0091(10) 0.0016(10) -0.0017(11)
C14 0.0516(17) 0.0292(13) 0.0413(15) 0.0030(11) 0.0186(13) -0.0141(12)
C2 0.0365(14) 0.0191(11) 0.0349(13) -0.0064(10) 0.0019(11) 0.0012(10)
C8 0.0299(13) 0.0343(13) 0.0281(12) 0.0023(10) 0.0030(10) 0.0104(11)
C23 0.0414(15) 0.0380(15) 0.0255(13) -0.0022(11) -0.0041(11) -0.0177(12)
C15 0.0458(16) 0.0327(14) 0.0416(15) -0.0191(12) 0.0204(13) -0.0128(12)
C18 0.0414(15) 0.0338(14) 0.0416(15) 0.0104(12) 0.0037(12) 0.0101(12)
C25 0.073(3) 0.067(3) 0.091(3) -0.021(2) 0.042(2) -0.013(2)
O1 0.203(5) 0.105(3) 0.175(4) 0.053(3) 0.090(4) -0.045(3)
C28 0.143(5) 0.063(3) 0.078(3) -0.005(2) 0.051(3) -0.021(3)
C27 0.073(3) 0.092(3) 0.065(3) 0.013(2) 0.012(2) 0.009(2)
C26 0.224(7) 0.068(3) 0.059(3) 0.007(2) -0.033(4) -0.004(4)

loop_
_atom_type_symbol
_atom_type_description
_atom_type_scat_dispersion_real
_atom_type_scat_dispersion_imag
_atom_type_scat_source
C C 0.0033 0.0016 'International Tables Vol C Tables 4.2.6.8 and 6.1.1.4'
H H 0.0000 0.0000 'International Tables Vol C Tables 4.2.6.8 and 6.1.1.4'
P P 0.1023 0.0942 'International Tables Vol C Tables 4.2.6.8 and 6.1.1.4'
S S 0.1246 0.1234 'International Tables Vol C Tables 4.2.6.8 and 6.1.1.4'
Th Th -7.2400 8.8979 'International Tables Vol C Tables 4.2.6.8 and 6.1.1.4'
O O 0.0106 0.0060 'International Tables Vol C Tables 4.2.6.8 and 6.1.1.4'

loop_
_geom_angle_atom_site_label_1
_geom_angle_atom_site_label_2
_geom_angle_atom_site_label_3
_geom_angle
S7 Th1 S1 81.203(16)
S7 Th1 S6 77.425(16)
S1 Th1 S6 154.855(14)
S7 Th1 S8 69.195(15)
S1 Th1 S8 88.834(16)
S6 Th1 S8 95.755(17)
S7 Th1 S2 135.732(15)
S1 Th1 S2 69.466(14)
S6 Th1 S2 135.664(15)
S8 Th1 S2 77.566(16)
S7 Th1 S5 130.877(15)
S1 Th1 S5 136.077(15)
S6 Th1 S5 68.985(15)
S8 Th1 S5 79.450(15)
S2 Th1 S5 66.697(15)
S7 Th1 S3 133.815(15)
S1 Th1 S3 92.169(16)
S6 Th1 S3 93.122(17)
S8 Th1 S3 156.819(14)
S2 Th1 S3 81.118(16)
S5 Th1 S3 83.860(15)
S7 Th1 S4 65.429(15)
S1 Th1 S4 80.462(15)
S6 Th1 S4 78.710(16)
S8 Th1 S4 134.421(14)
S2 Th1 S4 136.005(16)
S5 Th1 S4 135.892(15)
S3 Th1 S4 68.393(14)
C22 P4 C19 108.69(10)
C22 P4 S7 109.16(7)
C19 P4 S7 106.73(8)
C22 P4 S8 111.83(7)
C19 P4 S8 110.96(8)
S7 P4 S8 109.33(3)
C10 P2 C7 104.78(10)
C10 P2 S4 110.27(8)
C7 P2 S4 109.77(8)
C10 P2 S3 111.03(8)
C7 P2 S3 111.31(8)
S4 P2 S3 109.59(3)
C1 P1 C4 107.63(10)
C1 P1 S2 107.37(7)
C4 P1 S2 111.39(8)
C1 P1 S1 110.19(8)
C4 P1 S1 110.44(7)
S2 P1 S1 109.76(3)
P4 S8 Th1 89.99(2)
C16 P3 C13 110.09(11)
C16 P3 S5 111.84(8)
C13 P3 S5 108.91(7)
C16 P3 S6 108.62(8)
C13 P3 S6 108.00(8)
S5 P3 S6 109.30(3)
P3 S6 Th1 90.86(2)
P4 S7 Th1 91.36(2)
P1 S2 Th1 89.52(2)
P2 S4 Th1 91.08(2)
P1 S1 Th1 90.67(2)
P3 S5 Th1 89.99(2)
P2 S3 Th1 90.93(2)
C15 C13 C14 112.1(2)
C15 C13 P3 111.86(16)
C14 C13 P3 115.24(17)
C24 C22 C23 111.2(2)
C24 C22 P4 111.46(15)
C23 C22 P4 112.83(16)
C8 C7 C9 110.8(2)
C8 C7 P2 111.89(15)
C9 C7 P2 110.69(16)
C21 C19 C20 112.8(2)
C21 C19 P4 115.28(18)
C20 C19 P4 110.40(16)
C12 C10 C11 111.3(2)
C12 C10 P2 110.98(15)
C11 C10 P2 111.19(16)
C2 C1 C3 111.46(19)
C2 C1 P1 113.44(15)
C3 C1 P1 112.11(16)
C18 C16 C17 110.6(2)
C18 C16 P3 112.95(17)
C17 C16 P3 109.63(16)
C6 C4 C5 110.82(18)
C6 C4 P1 111.95(15)
C5 C4 P1 111.86(15)
C26 C25 C28 104.6(4)
C27 O1 C26 105.1(4)
C25 C28 C27 108.7(4)
O1 C27 C28 101.5(4)
C25 C26 O1 110.7(4)

loop_
_geom_bond_atom_site_label_1
_geom_bond_atom_site_label_2
_geom_bond_distance
Th1 S7 2.8728(5)
Th1 S1 2.8780(6)
Th1 S6 2.8882(5)
Th1 S8 2.9182(5)
Th1 S2 2.9190(6)
Th1 S5 2.9199(5)
Th1 S3 2.9307(6)
Th1 S4 2.9338(6)
P4 C22 1.831(2)
P4 C19 1.840(2)
P4 S7 2.0135(7)
P4 S8 2.0174(7)
P2 C10 1.836(2)
P2 C7 1.836(2)
P2 S4 2.0110(7)
P2 S3 2.0228(8)
P1 C1 1.836(2)
P1 C4 1.840(2)
P1 S2 2.0187(8)
P1 S1 2.0196(7)
P3 C16 1.836(2)
P3 C13 1.840(2)
P3 S5 2.0153(7)
P3 S6 2.0173(7)
C13 C15 1.528(3)
C13 C14 1.531(3)
C22 C24 1.521(3)
C22 C23 1.534(3)
C7 C8 1.525(3)
C7 C9 1.531(3)
C19 C21 1.534(3)
C19 C20 1.535(3)
C10 C12 1.520(3)
C10 C11 1.536(3)
C1 C2 1.531(3)
C1 C3 1.531(3)
C5 C4 1.533(3)
C6 C4 1.524(3)
C16 C18 1.526(3)
C16 C17 1.533(3)
C25 C26 1.372(6)
C25 C28 1.447(5)
O1 C27 1.438(6)
O1 C26 1.465(7)
C28 C27 1.476(6)

loop_
_geom_torsion_atom_site_label_1
_geom_torsion_atom_site_label_2
_geom_torsion_atom_site_label_3
_geom_torsion_atom_site_label_4
_geom_torsion
C16 P3 C13 C15 -59.1(2)
S5 P3 C13 C15 177.97(16)
S6 P3 C13 C15 59.37(19)
C16 P3 C13 C14 70.6(2)
S5 P3 C13 C14 -52.4(2)
S6 P3 C13 C14 -171.00(17)
C19 P4 C22 C24 175.85(16)
S7 P4 C22 C24 59.79(17)
S8 P4 C22 C24 -61.32(17)
C19 P4 C22 C23 -58.2(2)
S7 P4 C22 C23 -174.23(16)
S8 P4 C22 C23 64.66(19)
C10 P2 C7 C8 178.33(17)
S4 P2 C7 C8 -63.27(18)
S3 P2 C7 C8 58.24(18)
C10 P2 C7 C9 -57.52(18)
S4 P2 C7 C9 60.87(17)
S3 P2 C7 C9 -177.61(14)
C22 P4 C19 C21 82.85(19)
S7 P4 C19 C21 -159.54(16)
S8 P4 C19 C21 -40.51(19)
C22 P4 C19 C20 -46.44(19)
S7 P4 C19 C20 71.17(17)
S8 P4 C19 C20 -169.80(14)
C7 P2 C10 C12 -179.24(16)
S4 P2 C10 C12 62.71(17)
S3 P2 C10 C12 -58.96(17)
C7 P2 C10 C11 -54.70(18)
S4 P2 C10 C11 -172.76(14)
S3 P2 C10 C11 65.58(17)
C4 P1 C1 C2 -67.33(19)
S2 P1 C1 C2 172.65(15)
S1 P1 C1 C2 53.15(18)
C4 P1 C1 C3 60.00(18)
S2 P1 C1 C3 -60.02(17)
S1 P1 C1 C3 -179.51(14)
C13 P3 C16 C18 -65.2(2)
S5 P3 C16 C18 56.1(2)
S6 P3 C16 C18 176.78(16)
C13 P3 C16 C17 171.05(16)
S5 P3 C16 C17 -67.73(17)
S6 P3 C16 C17 52.99(18)
C1 P1 C4 C6 -151.04(16)
S2 P1 C4 C6 -33.60(17)
S1 P1 C4 C6 88.64(16)
C1 P1 C4 C5 83.89(17)
S2 P1 C4 C5 -158.66(14)
S1 P1 C4 C5 -36.43(17)
C26 C25 C28 C27 -17.4(6)
C26 O1 C27 C28 -28.7(6)
C25 C28 C27 O1 29.2(6)
C28 C25 C26 O1 -1.6(7)
C27 O1 C26 C25 20.2(7)
